data_4314820
loop_
_publ_author_name
'Henrik Braband'
'Sebastian Imstepf'
'Michael Felber'
'Bernhard Spingler'
'Roger Alberto'

_publ_section_title
;
 Triazacyclohexane (tach) Complexes of High-Valent Rhenium: Syntheses of
 [(R3tach)ReO3]+ (R = -CH3, -CH2C6H5) and Its Substitution Reactions
;
_journal_name_full 'Inorganic Chemistry'
_journal_page_first 1283
_journal_page_last 1285
_journal_paper_doi 10.1021/ic902114p
_journal_volume 49
_journal_year 2010
_chemical_formula_moiety '[ReO3(Me3tach)[ReO4]'
_chemical_formula_sum 'C6 H15 N3 O7 Re2'
_chemical_formula_weight 613.61
_chemical_name_common '[ReO3(Me3tach)[ReO4]'
_chemical_name_systematic
; 
? 
;
_space_group_IT_number 14
_symmetry_cell_setting monoclinic
_symmetry_space_group_name_Hall '-P 2ybc'
_symmetry_space_group_name_H-M 'P 1 21/c 1'
_atom_sites_solution_hydrogens geom
_atom_sites_solution_primary direct
_atom_sites_solution_secondary difmap
_audit_creation_method SHELXL-97
_cell_angle_alpha 90.00
_cell_angle_beta 92.353(2)
_cell_angle_gamma 90.00
_cell_formula_units_Z 4
_cell_length_a 7.8270(2)
_cell_length_b 13.2607(3)
_cell_length_c 12.9646(3)
_cell_measurement_reflns_used 8102
_cell_measurement_temperature 183(2)
_cell_measurement_theta_max 33.6515
_cell_measurement_theta_min 2.5976
_cell_volume 1344.48(6)
_computing_cell_refinement 'CrysAlis RED (Oxford, 2007)'
_computing_data_collection 'CrysAlis RED (Oxford, 2007)'
_computing_data_reduction 'CrysAlis RED (Oxford, 2007)'
_computing_molecular_graphics 'ORTEP-3 (Farrugia, 1997)'
_computing_publication_material 'SHELXL-97 (Sheldrick, 1997)'
_computing_structure_refinement 'SHELXL-97 (Sheldrick, 1997)'
_computing_structure_solution 'SIR-97 (Altomare, 1999)'
_diffrn_ambient_temperature 183(2)
_diffrn_detector_area_resol_mean 10.4498
_diffrn_measured_fraction_theta_full 1.000
_diffrn_measured_fraction_theta_max 1.000
_diffrn_measurement_device_type 'Xcalibur Ruby'
_diffrn_measurement_method '/o oscillation scan'
_diffrn_radiation_monochromator graphite
_diffrn_radiation_source 'Enhance (Mo) X-ray Source'
_diffrn_radiation_type MoK\a
_diffrn_radiation_wavelength 0.71073
_diffrn_reflns_av_R_equivalents 0.0430
_diffrn_reflns_av_sigmaI/netI 0.0323
_diffrn_reflns_limit_h_max 9
_diffrn_reflns_limit_h_min -9
_diffrn_reflns_limit_k_max 11
_diffrn_reflns_limit_k_min -15
_diffrn_reflns_limit_l_max 15
_diffrn_reflns_limit_l_min -15
_diffrn_reflns_number 7445
_diffrn_reflns_theta_full 25.00
_diffrn_reflns_theta_max 25.00
_diffrn_reflns_theta_min 2.60
_exptl_absorpt_coefficient_mu 18.019
_exptl_absorpt_correction_T_max 1.00000
_exptl_absorpt_correction_T_min 0.14447
_exptl_absorpt_correction_type multi-scan
_exptl_absorpt_process_details non
_exptl_crystal_colour colorless
_exptl_crystal_density_diffrn 3.031
_exptl_crystal_density_method 'not measured'
_exptl_crystal_description plate
_exptl_crystal_F_000 1112
_exptl_crystal_size_max 0.56
_exptl_crystal_size_mid 0.37
_exptl_crystal_size_min 0.19
_refine_diff_density_max 1.963
_refine_diff_density_min -1.709
_refine_diff_density_rms 0.278
_refine_ls_extinction_coef 0.0045(3)
_refine_ls_extinction_expression Fc^*^=kFc[1+0.001xFc2^\l3^/sin(2\q)]-1/4^
_refine_ls_extinction_method SHELXL
_refine_ls_goodness_of_fit_ref 0.989
_refine_ls_hydrogen_treatment 'riding model'
_refine_ls_matrix_type full
_refine_ls_number_parameters 164
_refine_ls_number_reflns 2370
_refine_ls_number_restraints 0
_refine_ls_restrained_S_all 0.989
_refine_ls_R_factor_all 0.0338
_refine_ls_R_factor_gt 0.0312
_refine_ls_shift/su_max 0.000
_refine_ls_shift/su_mean 0.000
_refine_ls_structure_factor_coef Fsqd
_refine_ls_weighting_details 'calc w=1/[\s2^(Fo2^)+(0.0695P)2^+0.0000P] where P=(Fo2^+2Fc2^)/3'
_refine_ls_weighting_scheme calc
_refine_ls_wR_factor_gt 0.0851
_refine_ls_wR_factor_ref 0.0867
_reflns_number_gt 2157
_reflns_number_total 2370
_reflns_threshold_expression >2sigma(I)
_cod_data_source_file ic902114p_si_001_2.cif
_cod_data_source_block hb270308
_cod_depositor_comments
;
The following automatic conversions were performed:

'_symmetry_cell_setting' value 'Monoclinic' changed to 'monoclinic'
according to the built-in table from CIF Core dictionary named
'cif_core.dic' version 2.4.1 from 2010-06-29.

Automatic conversion script
Id: cif_fix_values 1646 2011-03-28 12:23:43Z adriana 
;
_cod_database_code 4314820

loop_
_symmetry_equiv_pos_as_xyz
'x, y, z'
'-x, y+1/2, -z+1/2'
'-x, -y, -z'
'x, -y-1/2, z-1/2'

loop_
_atom_site_label
_atom_site_type_symbol
_atom_site_fract_x
_atom_site_fract_y
_atom_site_fract_z
_atom_site_U_iso_or_equiv
_atom_site_adp_type
_atom_site_occupancy
_atom_site_symmetry_multiplicity
_atom_site_calc_flag
_atom_site_refinement_flags
_atom_site_disorder_assembly
_atom_site_disorder_group
Re1 Re 0.47628(3) 0.17987(2) 0.16349(2) 0.01794(16) Uani 1 1 d . . .
O1 O 0.5734(7) 0.1066(5) 0.0749(4) 0.0345(14) Uani 1 1 d . . .
O2 O 0.6271(7) 0.2480(4) 0.2324(4) 0.0267(12) Uani 1 1 d . . .
O3 O 0.3408(7) 0.2618(4) 0.0996(4) 0.0293(12) Uani 1 1 d . . .
N1 N 0.3047(7) 0.1789(4) 0.2997(4) 0.0148(12) Uani 1 1 d . . .
C1 C 0.1666(8) 0.1212(5) 0.2474(5) 0.0146(14) Uani 1 1 d . . .
H1A H 0.0825 0.1659 0.2111 0.018 Uiso 1 1 calc R . .
H1B H 0.1070 0.0772 0.2960 0.018 Uiso 1 1 calc R . .
N2 N 0.2668(7) 0.0617(4) 0.1738(4) 0.0164(12) Uani 1 1 d . . .
C2 C 0.3773(10) -0.0115(5) 0.2282(6) 0.0213(15) Uani 1 1 d . . .
H2A H 0.4331 -0.0571 0.1793 0.026 Uiso 1 1 calc R . .
H2B H 0.3129 -0.0522 0.2775 0.026 Uiso 1 1 calc R . .
N3 N 0.5041(7) 0.0556(5) 0.2827(4) 0.0198(13) Uani 1 1 d . . .
C3 C 0.4167(8) 0.1121(6) 0.3633(5) 0.0189(15) Uani 1 1 d . . .
H3A H 0.3498 0.0668 0.4069 0.023 Uiso 1 1 calc R . .
H3B H 0.4988 0.1512 0.4075 0.023 Uiso 1 1 calc R . .
C11 C 0.2505(9) 0.2721(6) 0.3522(5) 0.0218(16) Uani 1 1 d . . .
H11A H 0.3510 0.3056 0.3841 0.033 Uiso 1 1 calc R . .
H11B H 0.1704 0.2548 0.4057 0.033 Uiso 1 1 calc R . .
H11C H 0.1944 0.3174 0.3017 0.033 Uiso 1 1 calc R . .
C21 C 0.1620(9) 0.0158(6) 0.0894(5) 0.0251(17) Uani 1 1 d . . .
H21A H 0.0910 0.0678 0.0552 0.038 Uiso 1 1 calc R . .
H21B H 0.0884 -0.0364 0.1175 0.038 Uiso 1 1 calc R . .
H21C H 0.2370 -0.0146 0.0392 0.038 Uiso 1 1 calc R . .
C31 C 0.6652(10) 0.0059(6) 0.3154(6) 0.0281(18) Uani 1 1 d . . .
H31A H 0.7116 -0.0298 0.2566 0.042 Uiso 1 1 calc R . .
H31B H 0.6439 -0.0423 0.3707 0.042 Uiso 1 1 calc R . .
H31C H 0.7476 0.0567 0.3407 0.042 Uiso 1 1 calc R . .
Re2 Re -0.08425(3) 0.34766(2) 0.06200(2) 0.01723(15) Uani 1 1 d . . .
O4 O -0.0716(6) 0.2183(4) 0.0588(4) 0.0240(12) Uani 1 1 d . . .
O5 O -0.2941(6) 0.3843(4) 0.0405(4) 0.0262(12) Uani 1 1 d . . .
O6 O -0.0119(6) 0.3910(5) 0.1812(4) 0.0272(12) Uani 1 1 d . . .
O7 O 0.0386(7) 0.3960(4) -0.0344(4) 0.0311(13) Uani 1 1 d . . .

loop_
_atom_site_aniso_label
_atom_site_aniso_U_11
_atom_site_aniso_U_22
_atom_site_aniso_U_33
_atom_site_aniso_U_23
_atom_site_aniso_U_13
_atom_site_aniso_U_12
Re1 0.0242(2) 0.0145(2) 0.0154(2) -0.00128(10) 0.00417(13) -0.00360(11)
O1 0.036(3) 0.033(3) 0.035(3) -0.008(3) 0.015(2) -0.007(3)
O2 0.033(3) 0.019(3) 0.029(3) 0.000(2) 0.002(2) -0.009(2)
O3 0.041(3) 0.025(3) 0.022(3) 0.006(2) -0.002(2) -0.005(3)
N1 0.016(3) 0.012(3) 0.017(3) 0.001(2) 0.003(2) 0.007(2)
C1 0.015(3) 0.017(3) 0.012(3) 0.001(3) -0.002(2) 0.000(3)
N2 0.025(3) 0.010(3) 0.014(3) -0.001(2) 0.000(2) -0.001(2)
C2 0.028(4) 0.008(3) 0.028(4) -0.006(3) -0.002(3) -0.004(3)
N3 0.022(3) 0.017(3) 0.020(3) 0.000(3) -0.003(2) 0.004(3)
C3 0.021(3) 0.022(4) 0.014(3) -0.001(3) -0.002(3) -0.001(3)
C11 0.025(4) 0.022(4) 0.018(4) 0.001(3) 0.002(3) 0.003(3)
C21 0.031(4) 0.024(4) 0.021(4) -0.008(3) -0.006(3) 0.003(3)
C31 0.031(4) 0.021(4) 0.032(4) -0.006(3) -0.001(3) -0.004(3)
Re2 0.0194(2) 0.0168(2) 0.0155(2) 0.00225(11) 0.00058(12) 0.00304(11)
O4 0.024(3) 0.014(3) 0.034(3) -0.003(2) 0.002(2) -0.003(2)
O5 0.027(3) 0.029(3) 0.023(3) -0.001(2) -0.004(2) 0.007(2)
O6 0.021(3) 0.038(3) 0.023(3) 0.001(3) -0.003(2) -0.002(2)
O7 0.043(3) 0.024(3) 0.027(3) 0.005(2) 0.013(2) 0.005(3)

loop_
_atom_type_symbol
_atom_type_description
_atom_type_scat_dispersion_real
_atom_type_scat_dispersion_imag
_atom_type_scat_source
C C 0.0033 0.0016 'International Tables Vol C Tables 4.2.6.8 and 6.1.1.4'
H H 0.0000 0.0000 'International Tables Vol C Tables 4.2.6.8 and 6.1.1.4'
N N 0.0061 0.0033 'International Tables Vol C Tables 4.2.6.8 and 6.1.1.4'
O O 0.0106 0.0060 'International Tables Vol C Tables 4.2.6.8 and 6.1.1.4'
Re Re -1.0185 7.2310 'International Tables Vol C Tables 4.2.6.8 and 6.1.1.4'

loop_
_geom_angle_atom_site_label_1
_geom_angle_atom_site_label_2
_geom_angle_atom_site_label_3
_geom_angle
_geom_angle_site_symmetry_1
_geom_angle_site_symmetry_3
_geom_angle_publ_flag
O1 Re1 O2 109.6(3) . . ?
O1 Re1 O3 108.7(3) . . ?
O2 Re1 O3 108.6(3) . . ?
O1 Re1 N1 144.8(2) . . ?
O2 Re1 N1 90.8(2) . . ?
O3 Re1 N1 90.3(2) . . ?
O1 Re1 N3 90.7(3) . . ?
O2 Re1 N3 89.0(2) . . ?
O3 Re1 N3 146.5(2) . . ?
N1 Re1 N3 60.4(2) . . ?
O1 Re1 N2 89.4(2) . . ?
O2 Re1 N2 144.8(2) . . ?
O3 Re1 N2 91.8(2) . . ?
N1 Re1 N2 59.9(2) . . ?
N3 Re1 N2 60.5(2) . . ?
C1 N1 C3 110.8(5) . . ?
C1 N1 C11 115.4(5) . . ?
C3 N1 C11 114.8(5) . . ?
C1 N1 Re1 95.3(4) . . ?
C3 N1 Re1 94.6(4) . . ?
C11 N1 Re1 123.0(4) . . ?
N1 C1 N2 100.1(5) . . ?
N1 C1 H1A 111.8 . . ?
N2 C1 H1A 111.8 . . ?
N1 C1 H1B 111.8 . . ?
N2 C1 H1B 111.8 . . ?
H1A C1 H1B 109.5 . . ?
C2 N2 C21 112.6(6) . . ?
C2 N2 C1 111.1(5) . . ?
C21 N2 C1 113.9(5) . . ?
C2 N2 Re1 94.1(4) . . ?
C21 N2 Re1 128.4(5) . . ?
C1 N2 Re1 94.2(4) . . ?
N2 C2 N3 101.6(5) . . ?
N2 C2 H2A 111.4 . . ?
N3 C2 H2A 111.4 . . ?
N2 C2 H2B 111.4 . . ?
N3 C2 H2B 111.4 . . ?
H2A C2 H2B 109.3 . . ?
C31 N3 C3 116.1(5) . . ?
C31 N3 C2 114.6(6) . . ?
C3 N3 C2 108.7(6) . . ?
C31 N3 Re1 125.5(5) . . ?
C3 N3 Re1 94.5(4) . . ?
C2 N3 Re1 93.9(4) . . ?
N1 C3 N3 101.1(5) . . ?
N1 C3 H3A 111.6 . . ?
N3 C3 H3A 111.6 . . ?
N1 C3 H3B 111.6 . . ?
N3 C3 H3B 111.6 . . ?
H3A C3 H3B 109.4 . . ?
N1 C11 H11A 109.5 . . ?
N1 C11 H11B 109.5 . . ?
H11A C11 H11B 109.5 . . ?
N1 C11 H11C 109.5 . . ?
H11A C11 H11C 109.5 . . ?
H11B C11 H11C 109.5 . . ?
N2 C21 H21A 109.5 . . ?
N2 C21 H21B 109.5 . . ?
H21A C21 H21B 109.5 . . ?
N2 C21 H21C 109.5 . . ?
H21A C21 H21C 109.5 . . ?
H21B C21 H21C 109.5 . . ?
N3 C31 H31A 109.5 . . ?
N3 C31 H31B 109.5 . . ?
H31A C31 H31B 109.5 . . ?
N3 C31 H31C 109.5 . . ?
H31A C31 H31C 109.5 . . ?
H31B C31 H31C 109.5 . . ?
O4 Re2 O6 109.7(3) . . ?
O4 Re2 O5 109.4(2) . . ?
O6 Re2 O5 109.1(2) . . ?
O4 Re2 O7 108.6(3) . . ?
O6 Re2 O7 110.6(3) . . ?
O5 Re2 O7 109.4(3) . . ?

loop_
_geom_bond_atom_site_label_1
_geom_bond_atom_site_label_2
_geom_bond_distance
_geom_bond_site_symmetry_2
_geom_bond_publ_flag
Re1 O1 1.707(5) . ?
Re1 O2 1.708(5) . ?
Re1 O3 1.709(5) . ?
Re1 N1 2.262(6) . ?
Re1 N3 2.264(6) . ?
Re1 N2 2.276(6) . ?
N1 C1 1.467(8) . ?
N1 C3 1.474(8) . ?
N1 C11 1.481(9) . ?
C1 N2 1.486(9) . ?
C1 H1A 0.9900 . ?
C1 H1B 0.9900 . ?
N2 C2 1.463(9) . ?
N2 C21 1.473(8) . ?
C2 N3 1.489(9) . ?
C2 H2A 0.9900 . ?
C2 H2B 0.9900 . ?
N3 C31 1.470(9) . ?
N3 C3 1.477(9) . ?
C3 H3A 0.9900 . ?
C3 H3B 0.9900 . ?
C11 H11A 0.9800 . ?
C11 H11B 0.9800 . ?
C11 H11C 0.9800 . ?
C21 H21A 0.9800 . ?
C21 H21B 0.9800 . ?
C21 H21C 0.9800 . ?
C31 H31A 0.9800 . ?
C31 H31B 0.9800 . ?
C31 H31C 0.9800 . ?
Re2 O4 1.719(5) . ?
Re2 O6 1.723(5) . ?
Re2 O5 1.724(5) . ?
Re2 O7 1.731(5) . ?

loop_
_geom_torsion_atom_site_label_1
_geom_torsion_atom_site_label_2
_geom_torsion_atom_site_label_3
_geom_torsion_atom_site_label_4
_geom_torsion
_geom_torsion_site_symmetry_1
_geom_torsion_site_symmetry_2
_geom_torsion_site_symmetry_3
_geom_torsion_site_symmetry_4
_geom_torsion_publ_flag
O1 Re1 N1 C1 -53.3(6) . . . . ?
O2 Re1 N1 C1 179.6(4) . . . . ?
O3 Re1 N1 C1 71.0(4) . . . . ?
N3 Re1 N1 C1 -92.0(4) . . . . ?
N2 Re1 N1 C1 -20.9(4) . . . . ?
O1 Re1 N1 C3 58.1(6) . . . . ?
O2 Re1 N1 C3 -68.9(4) . . . . ?
O3 Re1 N1 C3 -177.5(4) . . . . ?
N3 Re1 N1 C3 19.5(4) . . . . ?
N2 Re1 N1 C3 90.5(4) . . . . ?
O1 Re1 N1 C11 -178.2(5) . . . . ?
O2 Re1 N1 C11 54.7(5) . . . . ?
O3 Re1 N1 C11 -53.9(5) . . . . ?
N3 Re1 N1 C11 143.1(5) . . . . ?
N2 Re1 N1 C11 -145.8(5) . . . . ?
C3 N1 C1 N2 -68.3(6) . . . . ?
C11 N1 C1 N2 159.1(5) . . . . ?
Re1 N1 C1 N2 28.7(4) . . . . ?
N1 C1 N2 C2 67.6(6) . . . . ?
N1 C1 N2 C21 -164.0(6) . . . . ?
N1 C1 N2 Re1 -28.5(4) . . . . ?
O1 Re1 N2 C2 71.0(4) . . . . ?
O2 Re1 N2 C2 -53.5(6) . . . . ?
O3 Re1 N2 C2 179.7(4) . . . . ?
N1 Re1 N2 C2 -91.0(4) . . . . ?
N3 Re1 N2 C2 -20.1(4) . . . . ?
O1 Re1 N2 C21 -52.2(6) . . . . ?
O2 Re1 N2 C21 -176.8(5) . . . . ?
O3 Re1 N2 C21 56.5(6) . . . . ?
N1 Re1 N2 C21 145.8(6) . . . . ?
N3 Re1 N2 C21 -143.3(6) . . . . ?
O1 Re1 N2 C1 -177.4(4) . . . . ?
O2 Re1 N2 C1 58.1(5) . . . . ?
O3 Re1 N2 C1 -68.7(4) . . . . ?
N1 Re1 N2 C1 20.6(3) . . . . ?
N3 Re1 N2 C1 91.5(4) . . . . ?
C21 N2 C2 N3 162.5(6) . . . . ?
C1 N2 C2 N3 -68.4(7) . . . . ?
Re1 N2 C2 N3 27.6(5) . . . . ?
N2 C2 N3 C31 -159.9(6) . . . . ?
N2 C2 N3 C3 68.3(7) . . . . ?
N2 C2 N3 Re1 -27.8(5) . . . . ?
O1 Re1 N3 C31 54.9(6) . . . . ?
O2 Re1 N3 C31 -54.7(6) . . . . ?
O3 Re1 N3 C31 -178.3(5) . . . . ?
N1 Re1 N3 C31 -146.2(6) . . . . ?
N2 Re1 N3 C31 143.8(6) . . . . ?
O1 Re1 N3 C3 -178.3(4) . . . . ?
O2 Re1 N3 C3 72.1(4) . . . . ?
O3 Re1 N3 C3 -51.5(6) . . . . ?
N1 Re1 N3 C3 -19.4(4) . . . . ?
N2 Re1 N3 C3 -89.4(4) . . . . ?
O1 Re1 N3 C2 -69.2(4) . . . . ?
O2 Re1 N3 C2 -178.8(4) . . . . ?
O3 Re1 N3 C2 57.6(6) . . . . ?
N1 Re1 N3 C2 89.7(4) . . . . ?
N2 Re1 N3 C2 19.7(4) . . . . ?
C1 N1 C3 N3 70.5(6) . . . . ?
C11 N1 C3 N3 -156.7(6) . . . . ?
Re1 N1 C3 N3 -27.0(5) . . . . ?
C31 N3 C3 N1 160.3(6) . . . . ?
C2 N3 C3 N1 -68.7(6) . . . . ?
Re1 N3 C3 N1 26.9(5) . . . . ?
